data_7111310
loop_
_publ_author_name
'Irwin, Michael D.'
'Abdou, Hanan E.'
'Mohamed, Ahmed A.'
'Fackler, Jr., John P.'

_publ_section_title
;
 Synthesis and X-ray structures of silver and gold guanidinate-like
 complexes. A Au(ii) complex with a 2.47 &#xFFFD;?Au?Au distance
;
_journal_issue 23
_journal_name_full 'Chemical Communications'
_journal_page_first 2882
_journal_paper_doi 10.1039/b309724m
_journal_year 2003
_chemical_formula_sum 'C28 H48 Ag4 N12'
_chemical_formula_weight 980.03
_chemical_name_systematic
;
?
;
_space_group_IT_number 82
_symmetry_cell_setting tetragonal
_symmetry_space_group_name_Hall 'I -4'
_symmetry_space_group_name_H-M 'I -4'
_atom_sites_solution_hydrogens geom
_atom_sites_solution_primary direct
_atom_sites_solution_secondary difmap
_audit_creation_method SHELXL-97
_cell_angle_alpha 90.00
_cell_angle_beta 90.00
_cell_angle_gamma 90.00
_cell_formula_units_Z 8
_cell_length_a 16.2031(9)
_cell_length_b 16.2031(9)
_cell_length_c 12.7823(14)
_cell_measurement_temperature 110(2)
_cell_volume 3355.9(5)
_computing_cell_refinement 'Bruker SMART'
_computing_data_collection 'Bruker SMART'
_computing_data_reduction 'Bruker SHELXTL'
_computing_molecular_graphics 'Bruker SHELXTL'
_computing_publication_material 'Bruker SHELXTL'
_computing_structure_refinement 'SHELXL-97 (Sheldrick, 1997)'
_computing_structure_solution 'SHELXS-97 (Sheldrick, 1990)'
_diffrn_ambient_temperature 110(2)
_diffrn_measured_fraction_theta_full 0.998
_diffrn_measured_fraction_theta_max 0.998
_diffrn_radiation_monochromator graphite
_diffrn_radiation_source 'fine-focus sealed tube'
_diffrn_radiation_type MoK\a
_diffrn_radiation_wavelength 0.71073
_diffrn_reflns_av_R_equivalents 0.1019
_diffrn_reflns_av_sigmaI/netI 0.0680
_diffrn_reflns_limit_h_max 19
_diffrn_reflns_limit_h_min -21
_diffrn_reflns_limit_k_max 21
_diffrn_reflns_limit_k_min -20
_diffrn_reflns_limit_l_max 16
_diffrn_reflns_limit_l_min -13
_diffrn_reflns_number 11033
_diffrn_reflns_theta_full 27.52
_diffrn_reflns_theta_max 27.52
_diffrn_reflns_theta_min 1.78
_exptl_absorpt_coefficient_mu 2.339
_exptl_crystal_colour yellow
_exptl_crystal_density_diffrn 1.948
_exptl_crystal_density_method 'not measured'
_exptl_crystal_F_000 1952
_exptl_crystal_size_max 0.2
_exptl_crystal_size_mid 0.15
_exptl_crystal_size_min 0.1
_refine_diff_density_max 1.028
_refine_diff_density_min -0.902
_refine_diff_density_rms 0.131
_refine_ls_abs_structure_details 'Flack H D (1983), Acta Cryst. A39, 876-881'
_refine_ls_abs_structure_Flack -0.04(5)
_refine_ls_extinction_method none
_refine_ls_goodness_of_fit_ref 1.048
_refine_ls_hydrogen_treatment mixed
_refine_ls_matrix_type full
_refine_ls_number_parameters 199
_refine_ls_number_reflns 3833
_refine_ls_number_restraints 0
_refine_ls_restrained_S_all 1.048
_refine_ls_R_factor_all 0.0461
_refine_ls_R_factor_gt 0.0441
_refine_ls_shift/su_max 0.001
_refine_ls_shift/su_mean 0.000
_refine_ls_structure_factor_coef Fsqd
_refine_ls_weighting_details 'calc w=1/[\s^2^(Fo^2^)+(0.0591P)^2^+7.3917P] where P=(Fo^2^+2Fc^2^)/3'
_refine_ls_weighting_scheme calc
_refine_ls_wR_factor_gt 0.1063
_refine_ls_wR_factor_ref 0.1103
_reflns_number_gt 3669
_reflns_number_total 3833
_reflns_threshold_expression >2sigma(I)
_cod_data_source_file b309724msup1.cif
_cod_data_source_block aghpp
_cod_original_sg_symbol_H-M I-4
_cod_database_code 7111310

loop_
_symmetry_equiv_pos_as_xyz
'x, y, z'
'-x, -y, z'
'y, -x, -z'
'-y, x, -z'
'x+1/2, y+1/2, z+1/2'
'-x+1/2, -y+1/2, z+1/2'
'y+1/2, -x+1/2, -z+1/2'
'-y+1/2, x+1/2, -z+1/2'

loop_
_atom_site_label
_atom_site_type_symbol
_atom_site_fract_x
_atom_site_fract_y
_atom_site_fract_z
_atom_site_U_iso_or_equiv
_atom_site_adp_type
_atom_site_occupancy
_atom_site_symmetry_multiplicity
_atom_site_calc_flag
_atom_site_refinement_flags
Ag1 Ag 0.10533(3) 0.93699(2) 0.52060(3) 0.03077(12) Uani 1 1 d .
Ag2 Ag 0.38765(3) 0.05552(2) 0.23605(3) 0.03147(12) Uani 1 1 d .
N3 N 0.1547(3) 0.9489(3) 0.3715(3) 0.0318(9) Uani 1 1 d .
C8 C 0.2929(4) 0.1243(5) 0.4251(5) 0.0406(13) Uani 1 1 d .
H8A H 0.2523 0.1070 0.3738 0.049 Uiso 1 1 calc R
H8B H 0.2865 0.1832 0.4361 0.049 Uiso 1 1 calc R
N5 N 0.4204(3) 0.1281(3) 0.5580(3) 0.0357(10) Uani 1 1 d .
C1 C 0.1199(4) 0.9474(4) 0.7585(5) 0.0422(13) Uani 1 1 d .
H1A H 0.0918 0.9937 0.7909 0.051 Uiso 1 1 calc R
H1B H 0.1721 0.9669 0.7308 0.051 Uiso 1 1 calc R
N6 N 0.3851(3) 0.0160(3) 0.0808(4) 0.0324(10) Uani 1 1 d .
C5 C 0.2159(4) 0.8892(4) 0.3380(5) 0.0377(12) Uani 1 1 d .
H5A H 0.2252 0.8492 0.3932 0.045 Uiso 1 1 calc R
H5B H 0.2677 0.9170 0.3237 0.045 Uiso 1 1 calc R
N1 N 0.0689(3) 0.9135(3) 0.6734(3) 0.0321(9) Uani 1 1 d .
N4 N 0.3763(3) 0.1069(3) 0.3856(3) 0.0312(10) Uani 1 1 d .
C4 C 0.0031(3) 0.8702(3) 0.7003(4) 0.0260(10) Uani 1 1 d .
C6 C 0.1860(4) 0.8453(4) 0.2398(5) 0.0427(13) Uani 1 1 d .
H6A H 0.1333 0.8186 0.2528 0.051 Uiso 1 1 calc R
H6B H 0.2255 0.8035 0.2186 0.051 Uiso 1 1 calc R
C13 C 0.3900(6) 0.0813(4) 0.0015(5) 0.0509(17) Uani 1 1 d .
H13A H 0.4467 0.0863 -0.0220 0.061 Uiso 1 1 calc R
H13B H 0.3742 0.1334 0.0331 0.061 Uiso 1 1 calc R
C10 C 0.3416(4) 0.1117(5) 0.6046(5) 0.0443(15) Uani 1 1 d .
H10A H 0.3208 0.1621 0.6358 0.053 Uiso 1 1 calc R
H10B H 0.3486 0.0715 0.6602 0.053 Uiso 1 1 calc R
N2 N -0.0101(3) 0.8493(3) 0.8032(3) 0.0356(10) Uani 1 1 d .
C7 C 0.1770(4) 0.9107(4) 0.1548(5) 0.0398(13) Uani 1 1 d .
H7A H 0.2295 0.9175 0.1194 0.048 Uiso 1 1 calc R
H7B H 0.1370 0.8920 0.1035 0.048 Uiso 1 1 calc R
C9 C 0.2780(4) 0.0791(4) 0.5270(5) 0.0418(13) Uani 1 1 d .
H9A H 0.2848 0.0201 0.5173 0.050 Uiso 1 1 calc R
H9B H 0.2226 0.0896 0.5523 0.050 Uiso 1 1 calc R
C12 C 0.4382(3) 0.1160(3) 0.4522(4) 0.0270(10) Uani 1 1 d .
C11 C 0.4832(4) 0.1425(5) 0.6361(4) 0.0438(15) Uani 1 1 d .
H11A H 0.4891 0.0933 0.6787 0.053 Uiso 1 1 calc R
H11B H 0.4654 0.1871 0.6815 0.053 Uiso 1 1 calc R
C2 C 0.1352(4) 0.8799(5) 0.8398(5) 0.0475(16) Uani 1 1 d .
H2A H 0.1616 0.8326 0.8075 0.057 Uiso 1 1 calc R
H2B H 0.1707 0.9003 0.8951 0.057 Uiso 1 1 calc R
C14 C 0.3360(6) 0.0650(5) -0.0903(6) 0.0516(17) Uani 1 1 d .
H14 H 0.2953 0.1004 -0.1152 0.062 Uiso 1 1 calc R
C3 C 0.0531(5) 0.8561(5) 0.8831(4) 0.0495(17) Uani 1 1 d .
H3A H 0.0583 0.8035 0.9189 0.059 Uiso 1 1 calc R
H3B H 0.0362 0.8969 0.9342 0.059 Uiso 1 1 calc R

loop_
_atom_site_aniso_label
_atom_site_aniso_U_11
_atom_site_aniso_U_22
_atom_site_aniso_U_33
_atom_site_aniso_U_23
_atom_site_aniso_U_13
_atom_site_aniso_U_12
Ag1 0.0398(2) 0.0364(2) 0.0161(2) 0.00276(14) 0.00210(15) -0.00324(16)
Ag2 0.0440(2) 0.0351(2) 0.01534(19) -0.00440(14) -0.00484(14) -0.00289(16)
N3 0.036(2) 0.043(2) 0.0165(19) 0.0028(18) 0.0025(17) -0.003(2)
C8 0.035(3) 0.060(4) 0.027(3) 0.001(3) 0.001(2) -0.003(3)
N5 0.032(2) 0.060(3) 0.015(2) -0.008(2) 0.0040(17) -0.001(2)
C1 0.051(3) 0.050(3) 0.026(3) 0.001(3) -0.003(3) -0.006(3)
N6 0.051(3) 0.031(2) 0.0158(19) -0.0026(16) -0.0032(18) -0.006(2)
C5 0.035(3) 0.052(3) 0.026(3) 0.004(3) -0.001(2) 0.001(3)
N1 0.043(3) 0.038(2) 0.0155(18) 0.0031(17) -0.0017(17) -0.0041(19)
N4 0.034(2) 0.045(3) 0.0149(18) -0.0064(18) -0.0005(16) -0.002(2)
C4 0.039(3) 0.024(2) 0.015(2) 0.0051(17) 0.0009(19) 0.0078(19)
C6 0.046(3) 0.052(3) 0.030(3) 0.000(3) 0.004(3) 0.006(3)
C13 0.084(5) 0.040(3) 0.028(3) 0.005(3) -0.007(3) -0.014(3)
C10 0.039(3) 0.071(5) 0.023(3) -0.001(3) 0.004(2) 0.006(3)
N2 0.051(3) 0.041(3) 0.015(2) 0.0073(18) -0.0021(19) 0.001(2)
C7 0.045(3) 0.056(4) 0.018(2) -0.004(2) 0.005(2) 0.008(3)
C9 0.036(3) 0.057(4) 0.032(3) 0.005(3) 0.004(2) -0.002(3)
C12 0.039(3) 0.031(2) 0.0110(19) -0.0003(17) 0.0008(18) 0.002(2)
C11 0.049(3) 0.065(4) 0.017(2) -0.012(3) -0.006(2) 0.005(3)
C2 0.046(3) 0.071(5) 0.026(3) 0.006(3) -0.011(3) -0.002(3)
C14 0.075(5) 0.047(4) 0.033(3) 0.001(3) -0.003(3) 0.009(3)
C3 0.063(4) 0.071(5) 0.015(2) 0.014(3) -0.006(3) -0.015(4)

loop_
_atom_type_symbol
_atom_type_description
_atom_type_scat_dispersion_real
_atom_type_scat_dispersion_imag
_atom_type_scat_source
C C 0.0033 0.0016 'International Tables Vol C Tables 4.2.6.8 and 6.1.1.4'
H H 0.0000 0.0000 'International Tables Vol C Tables 4.2.6.8 and 6.1.1.4'
N N 0.0061 0.0033 'International Tables Vol C Tables 4.2.6.8 and 6.1.1.4'
Ag Ag -0.8971 1.1015 'International Tables Vol C Tables 4.2.6.8 and 6.1.1.4'

loop_
_geom_angle_atom_site_label_1
_geom_angle_atom_site_label_2
_geom_angle_atom_site_label_3
_geom_angle
_geom_angle_site_symmetry_1
_geom_angle_site_symmetry_3
N1 Ag1 N3 172.1(2) . .
N1 Ag1 Ag1 81.84(14) . 3_466
N3 Ag1 Ag1 102.75(14) . 3_466
N1 Ag1 Ag1 106.25(14) . 4_666
N3 Ag1 Ag1 80.48(14) . 4_666
Ag1 Ag1 Ag1 88.058(5) 3_466 4_666
N6 Ag2 N4 171.63(19) . .
N6 Ag2 Ag2 103.51(14) . 7
N4 Ag2 Ag2 80.99(13) . 7
N6 Ag2 Ag2 80.49(13) . 8_545
N4 Ag2 Ag2 106.82(14) . 8_545
Ag2 Ag2 Ag2 89.130(4) 7 8_545
C4 N3 C5 116.3(4) 4_666 .
C4 N3 Ag1 125.2(4) 4_666 .
C5 N3 Ag1 118.2(4) . .
N4 C8 C9 110.4(5) . .
C12 N5 C10 124.1(5) . .
C12 N5 C11 123.1(5) . .
C10 N5 C11 111.8(5) . .
N1 C1 C2 109.0(5) . .
C12 N6 C13 117.8(5) 8_545 .
C12 N6 Ag2 126.4(4) 8_545 .
C13 N6 Ag2 115.7(4) . .
N3 C5 C6 109.8(5) . .
C4 N1 C1 117.3(5) . .
C4 N1 Ag1 124.8(4) . .
C1 N1 Ag1 117.9(4) . .
C12 N4 C8 117.0(4) . .
C12 N4 Ag2 124.4(4) . .
C8 N4 Ag2 118.1(4) . .
N1 C4 N3 120.9(5) . 3_466
N1 C4 N2 120.3(5) . .
N3 C4 N2 118.9(5) 3_466 .
C5 C6 C7 107.0(5) . .
N6 C13 C14 112.6(6) . .
N5 C10 C9 113.3(5) . .
C4 N2 C3 123.1(5) . .
C4 N2 C7 124.2(5) . 3_466
C3 N2 C7 112.7(5) . 3_466
N2 C7 C6 112.2(5) 4_666 .
C8 C9 C10 106.6(5) . .
N4 C12 N6 120.9(4) . 7
N4 C12 N5 118.8(5) . .
N6 C12 N5 120.4(5) 7 .
N5 C11 C14 113.1(5) . 7
C3 C2 C1 107.0(6) . .
C13 C14 C11 109.2(6) . 8_545
N2 C3 C2 112.8(5) . .

loop_
_geom_bond_atom_site_label_1
_geom_bond_atom_site_label_2
_geom_bond_distance
_geom_bond_site_symmetry_2
Ag1 N1 2.076(4) .
Ag1 N3 2.076(4) .
Ag1 Ag1 2.8614(6) 3_466
Ag1 Ag1 2.8614(6) 4_666
Ag2 N6 2.086(4) .
Ag2 N4 2.093(4) .
Ag2 Ag2 2.8937(6) 7
Ag2 Ag2 2.8937(6) 8_545
N3 C4 1.332(7) 4_666
N3 C5 1.449(8) .
C8 N4 1.471(8) .
C8 C9 1.513(8) .
N5 C12 1.397(6) .
N5 C10 1.434(8) .
N5 C11 1.444(7) .
C1 N1 1.473(7) .
C1 C2 1.529(9) .
N6 C12 1.328(7) 8_545
N6 C13 1.467(7) .
C5 C6 1.522(9) .
N1 C4 1.322(7) .
N4 C12 1.324(7) .
C4 N3 1.332(7) 3_466
C4 N2 1.375(6) .
C6 C7 1.526(9) .
C13 C14 1.488(10) .
C10 C9 1.523(9) .
N2 C3 1.450(8) .
N2 C7 1.456(8) 3_466
C7 N2 1.456(8) 4_666
C12 N6 1.328(7) 7
C11 C14 1.492(10) 7
C2 C3 1.490(10) .
C14 C11 1.492(10) 8_545
